data_7247251
loop_
_publ_author_name
'Shi, Wei'
'Zhong, Ping-Fu'
'Qi, Xu-Kuan'
'Yang, Chao'
'Guo, Lin'
'Xia, Wujiong'

_publ_section_title
;
 Photoinduced ligand-to-iron charge transfer enabled C(sp3)--H
 phosphorylation of hydrocarbons
;
_journal_issue 19
_journal_name_full 'Green Chemistry'
_journal_page_first 7817
_journal_page_last 7824
_journal_paper_doi 10.1039/D3GC02469E
_journal_volume 25
_journal_year 2023
_chemical_formula_moiety 'C19 H24 B P'
_chemical_formula_sum 'C19 H24 B P'
_chemical_formula_weight 294.16
_space_group_crystal_system monoclinic
_space_group_IT_number 14
_space_group_name_Hall '-P 2ybc'
_space_group_name_H-M_alt 'P 1 21/c 1'
_atom_sites_solution_hydrogens mixed
_atom_sites_solution_primary direct
_audit_creation_date 2023-06-09
_audit_creation_method
;
Olex2 1.5-beta
(compiled 2022.04.07 svn.rca3783a0 for OlexSys, GUI svn.r6439)
;
_audit_update_record
;
2023-06-13 deposited with the CCDC.	2023-08-25 downloaded from the CCDC.
;
_cell_angle_alpha 90
_cell_angle_beta 101.613(2)
_cell_angle_gamma 90
_cell_formula_units_Z 4
_cell_length_a 6.60160(10)
_cell_length_b 17.7257(4)
_cell_length_c 14.5686(3)
_cell_measurement_reflns_used 8047
_cell_measurement_temperature 180.3(7)
_cell_measurement_theta_max 76.2170
_cell_measurement_theta_min 2.4520
_cell_volume 1669.89(6)
_computing_cell_refinement 'CrysAlisPro 1.171.42.67a (Rigaku OD, 2022)'
_computing_data_collection 'CrysAlisPro 1.171.42.67a (Rigaku OD, 2022)'
_computing_data_reduction 'CrysAlisPro 1.171.42.67a (Rigaku OD, 2022)'
_computing_molecular_graphics 'Olex2 1.5-beta (Dolomanov et al., 2009)'
_computing_publication_material 'Olex2 1.5-beta (Dolomanov et al., 2009)'
_computing_structure_refinement 'SHELXL 2018/3 (Sheldrick, 2015)'
_computing_structure_solution 'SHELXS  (Sheldrick, 2008)'
_diffrn_ambient_environment N~2~
_diffrn_ambient_temperature 180.3(7)
_diffrn_detector 'Hybrid Pixel Array Detector'
_diffrn_detector_area_resol_mean 10.0000
_diffrn_detector_type HyPix
_diffrn_measured_fraction_theta_full 0.999
_diffrn_measured_fraction_theta_max 0.927
_diffrn_measurement_details
;
List of Runs (angles in degrees, time in seconds):

  # Type    Start    End  Width  t~exp~   \w     \q     \k     \f   Frames
#--------------------------------------------------------------------------
  1  \w     35.00  60.00   0.50    0.05    --   46.97-121.00 117.00   50
  2  \w     77.00 110.00   0.50    0.10    --  107.00-121.00 117.00   66
  3  \w     71.00  96.00   0.50    0.05    --   46.97-151.00 -43.00   50
  4  \w     43.00 106.00   0.50    0.10    --  107.00 -94.00-120.00  126
  5  \w    102.00 128.00   0.50    0.10    --  107.00-151.00 -43.00   52
  6  \w     35.00 102.00   0.50    0.10    --  107.00 -94.00 120.00  134
  7  \w   -119.00 -32.00   0.50    0.05    --  -46.97 -57.00  30.00  174
  8  \w   -112.00 -87.00   0.50    0.05    --  -46.97-151.00 -43.00   50
  9  \w   -137.00 -88.00   0.50    0.10    --  -95.00-121.00 117.00   98
 10  \w   -113.00 -71.00   0.50    0.10    --  -95.00  15.00  90.00   84
 11  \w    -64.00 -20.00   0.50    0.10    --  -95.00  15.00  90.00   88
 12  \w   -111.00 -24.00   0.50    0.10    --  -95.00  61.00  30.00  174
 13  \w   -127.00 -28.00   0.50    0.10    --  -95.00 151.00   0.00  198
 14  \w   -110.00 -21.00   0.50    0.10    --  -95.00  30.00-120.00  178
 15  \w     95.00 143.00   0.50    0.10    --  107.00  30.00 -60.00   96
 16  \w     71.00 118.00   0.50    0.05    --   46.97 151.00   0.00   94
 17  \w    112.00 138.00   0.50    0.10    --  107.00 151.00   0.00   52
 18  \w     86.00 117.00   0.50    0.05    --   46.97  57.00  60.00   62
 19  \w     32.00  71.00   0.50    0.05    --   46.97  57.00  60.00   78
;
_diffrn_measurement_device 'four-circle diffractometer'
_diffrn_measurement_device_type 'XtaLAB Synergy R, DW system, HyPix'
_diffrn_measurement_method '\w scans'
_diffrn_orient_matrix_type 'CrysAlisPro convention (1999,Acta A55,543-557)'
_diffrn_orient_matrix_UB_11 0.0881548000
_diffrn_orient_matrix_UB_12 -0.0805340000
_diffrn_orient_matrix_UB_13 0.0002350000
_diffrn_orient_matrix_UB_21 0.2206893000
_diffrn_orient_matrix_UB_22 0.0315110000
_diffrn_orient_matrix_UB_23 0.0306578000
_diffrn_orient_matrix_UB_31 -0.0157060000
_diffrn_orient_matrix_UB_32 -0.0091290000
_diffrn_orient_matrix_UB_33 0.1034729000
_diffrn_radiation_monochromator mirror
_diffrn_radiation_probe x-ray
_diffrn_radiation_type 'Cu K\a'
_diffrn_radiation_wavelength 1.54184
_diffrn_reflns_av_R_equivalents 0.0352
_diffrn_reflns_av_unetI/netI 0.0319
_diffrn_reflns_Laue_measured_fraction_full 0.999
_diffrn_reflns_Laue_measured_fraction_max 0.927
_diffrn_reflns_limit_h_max 8
_diffrn_reflns_limit_h_min -8
_diffrn_reflns_limit_k_max 20
_diffrn_reflns_limit_k_min -21
_diffrn_reflns_limit_l_max 18
_diffrn_reflns_limit_l_min -12
_diffrn_reflns_number 11292
_diffrn_reflns_point_group_measured_fraction_full 0.999
_diffrn_reflns_point_group_measured_fraction_max 0.927
_diffrn_reflns_theta_full 67.684
_diffrn_reflns_theta_max 76.508
_diffrn_reflns_theta_min 3.977
_diffrn_source 'Rotating-anode X-ray tube'
_diffrn_source_type 'Rigaku (Cu) X-ray Source'
_exptl_absorpt_coefficient_mu 1.352
_exptl_absorpt_correction_T_max 1.00000
_exptl_absorpt_correction_T_min 0.52965
_exptl_absorpt_correction_type multi-scan
_exptl_absorpt_process_details
;
CrysAlisPro 1.171.42.67a (Rigaku Oxford Diffraction, 2022)
Empirical absorption correction using spherical harmonics,
implemented in SCALE3 ABSPACK scaling algorithm.
;
_exptl_crystal_colour colorless
_exptl_crystal_density_diffrn 1.170
_exptl_crystal_description block
_exptl_crystal_F_000 632
_exptl_crystal_size_max 0.13
_exptl_crystal_size_mid 0.11
_exptl_crystal_size_min 0.09
_refine_diff_density_max 0.975
_refine_diff_density_min -0.383
_refine_diff_density_rms 0.069
_refine_ls_extinction_method none
_refine_ls_goodness_of_fit_ref 1.077
_refine_ls_hydrogen_treatment mixed
_refine_ls_matrix_type full
_refine_ls_number_parameters 202
_refine_ls_number_reflns 3261
_refine_ls_number_restraints 7
_refine_ls_restrained_S_all 1.094
_refine_ls_R_factor_all 0.0677
_refine_ls_R_factor_gt 0.0625
_refine_ls_shift/su_max 0.000
_refine_ls_shift/su_mean 0.000
_refine_ls_structure_factor_coef Fsqd
_refine_ls_weighting_details 'w=1/[\s^2^(Fo^2^)+(0.0790P)^2^+2.1350P] where P=(Fo^2^+2Fc^2^)/3'
_refine_ls_weighting_scheme calc
_refine_ls_wR_factor_gt 0.1659
_refine_ls_wR_factor_ref 0.1725
_reflns_Friedel_coverage 0.000
_reflns_number_gt 3056
_reflns_number_total 3261
_reflns_threshold_expression 'I > 2\s(I)'
_cod_data_source_file d3gc02469e2.cif
_cod_data_source_block 20230510-sw-13
_cod_depositor_comments 'Adding full bibliography for 7247250--7247251.cif.'
_cod_database_code 7247251
_shelx_shelxl_version_number 2018/3
_chemical_oxdiff_formula 'C H P B'
_shelx_space_group_comment
;
The symmetry employed for this shelxl refinement is uniquely defined
by the following loop, which should always be used as a source of
symmetry information in preference to the above space-group names.
They are only intended as comments.
;
_olex2_refinement_description
;
1. Fixed Uiso
 At 1.2 times of:
  All C(H) groups, All C(H,H) groups
2. Rigid bond restraints
 C1, C6
 with sigma for 1-2 distances of 0.01 and sigma for 1-3 distances of 0.01
3. Uiso/Uaniso restraints and constraints
C6 \\sim C1: within 2A with sigma of 0.002 and sigma for terminal atoms of
0.004 within 2A
4.a Ternary CH refined with riding coordinates:
 C1(H1), C3(H3), C6(H6)
4.b Secondary CH2 refined with riding coordinates:
 C2(H2A,H2B), C4(H4A,H4B), C5(H5A,H5B), C7(H7A,H7B)
4.c Aromatic/amide H refined with riding coordinates:
 C9(H9), C10(H10), C11(H11), C12(H12), C13(H13), C16(H16), C17(H17), C18(H18),
 C19(H19), C20(H20)
;
_olex2_submission_special_instructions 'No special instructions were received'
_oxdiff_exptl_absorpt_empirical_details
;
Empirical correction (ABSPACK) includes:
- Absorption correction using spherical harmonics
- Frame scaling
;
_oxdiff_exptl_absorpt_empirical_full_max 2.181
_oxdiff_exptl_absorpt_empirical_full_min 0.486

loop_
_space_group_symop_operation_xyz
'x, y, z'
'-x, y+1/2, -z+1/2'
'-x, -y, -z'
'x, -y-1/2, z-1/2'

loop_
_atom_site_label
_atom_site_type_symbol
_atom_site_fract_x
_atom_site_fract_y
_atom_site_fract_z
_atom_site_U_iso_or_equiv
_atom_site_adp_type
_atom_site_occupancy
_atom_site_site_symmetry_order
_atom_site_calc_flag
_atom_site_refinement_flags_posn
_atom_site_refinement_flags_adp
_atom_site_refinement_flags_occupancy
_atom_site_disorder_assembly
_atom_site_disorder_group
P1 P 0.53500(9) 0.79197(4) 0.31899(4) 0.0277(2) Uani 1 1 d . . . . .
C1 C 0.7417(4) 0.82956(15) 0.40927(16) 0.0306(5) Uani 1 1 d . U . . .
H1 H 0.875125 0.816491 0.393834 0.037 Uiso 1 1 calc R U . . .
C2 C 0.7319(5) 0.91654(17) 0.4229(2) 0.0477(7) Uani 1 1 d . . . . .
H2A H 0.842910 0.941568 0.400222 0.057 Uiso 1 1 calc R U . . .
H2B H 0.600654 0.936619 0.389863 0.057 Uiso 1 1 calc R U . . .
C3 C 0.7553(6) 0.9269(2) 0.5266(2) 0.0551(8) Uani 1 1 d . . . . .
H3 H 0.721880 0.977625 0.545923 0.066 Uiso 1 1 calc R U . . .
C4 C 0.9668(5) 0.8969(2) 0.5762(2) 0.0515(8) Uani 1 1 d . . . . .
H4A H 1.075167 0.915132 0.545677 0.062 Uiso 1 1 calc R U . . .
H4B H 0.997820 0.912540 0.641298 0.062 Uiso 1 1 calc R U . . .
C5 C 0.9480(6) 0.8124(2) 0.5685(2) 0.0559(8) Uani 1 1 d . . . . .
H5A H 0.959072 0.789700 0.629853 0.067 Uiso 1 1 calc R U . . .
H5B H 1.054781 0.791601 0.538964 0.067 Uiso 1 1 calc R U . . .
C6 C 0.7351(5) 0.79888(17) 0.50840(19) 0.0417(6) Uani 1 1 d . U . . .
H6 H 0.678690 0.747953 0.510900 0.050 Uiso 1 1 calc R U . . .
C7 C 0.6101(5) 0.8653(2) 0.5462(2) 0.0519(8) Uani 1 1 d . . . . .
H7A H 0.470667 0.870998 0.509890 0.062 Uiso 1 1 calc R U . . .
H7B H 0.607684 0.860384 0.612252 0.062 Uiso 1 1 calc R U . . .
C8 C 0.5629(4) 0.83663(14) 0.20926(16) 0.0312(5) Uani 1 1 d . . . . .
C9 C 0.3914(5) 0.84038(17) 0.13616(19) 0.0426(7) Uani 1 1 d . . . . .
H9 H 0.266332 0.819534 0.143488 0.051 Uiso 1 1 calc R U . . .
C10 C 0.4061(6) 0.87523(19) 0.0520(2) 0.0525(8) Uani 1 1 d . . . . .
H10 H 0.290546 0.877610 0.003504 0.063 Uiso 1 1 calc R U . . .
C11 C 0.5902(6) 0.90613(17) 0.0400(2) 0.0497(8) Uani 1 1 d . . . . .
H11 H 0.599067 0.929412 -0.016254 0.060 Uiso 1 1 calc R U . . .
C12 C 0.7617(5) 0.90240(17) 0.1120(2) 0.0460(7) Uani 1 1 d . . . . .
H12 H 0.886611 0.923049 0.104114 0.055 Uiso 1 1 calc R U . . .
C13 C 0.7478(4) 0.86764(16) 0.19650(19) 0.0371(6) Uani 1 1 d . . . . .
H13 H 0.863797 0.865295 0.244702 0.045 Uiso 1 1 calc R U . . .
B B 0.2598(5) 0.8049(2) 0.3406(2) 0.0405(7) Uani 1 1 d . . . . .
C15 C 0.5964(4) 0.69249(14) 0.30882(16) 0.0300(5) Uani 1 1 d . . . . .
C16 C 0.7993(4) 0.66582(15) 0.32681(19) 0.0366(6) Uani 1 1 d . . . . .
H16 H 0.908522 0.699264 0.345145 0.044 Uiso 1 1 calc R U . . .
C17 C 0.8390(5) 0.58973(17) 0.3175(2) 0.0446(7) Uani 1 1 d . . . . .
H17 H 0.974676 0.572351 0.329827 0.053 Uiso 1 1 calc R U . . .
C18 C 0.6782(6) 0.53957(16) 0.2899(2) 0.0468(7) Uani 1 1 d . . . . .
H18 H 0.705479 0.488614 0.283259 0.056 Uiso 1 1 calc R U . . .
C19 C 0.4768(5) 0.56534(17) 0.2724(2) 0.0465(7) Uani 1 1 d . . . . .
H19 H 0.368235 0.531653 0.254057 0.056 Uiso 1 1 calc R U . . .
C20 C 0.4362(5) 0.64127(16) 0.28195(18) 0.0387(6) Uani 1 1 d . . . . .
H20 H 0.300000 0.658152 0.270259 0.046 Uiso 1 1 calc R U . . .
HA H 0.251(5) 0.7753(19) 0.405(2) 0.046(9) Uiso 1 1 d . . . . .
HB H 0.154(5) 0.777(2) 0.279(3) 0.052(9) Uiso 1 1 d . . . . .
HC H 0.228(6) 0.869(2) 0.344(3) 0.059(10) Uiso 1 1 d . . . . .

loop_
_atom_site_aniso_label
_atom_site_aniso_U_11
_atom_site_aniso_U_22
_atom_site_aniso_U_33
_atom_site_aniso_U_23
_atom_site_aniso_U_13
_atom_site_aniso_U_12
P1 0.0271(3) 0.0320(4) 0.0237(3) -0.0004(2) 0.0045(2) -0.0004(2)
C1 0.0325(11) 0.0359(12) 0.0235(10) 0.0013(9) 0.0055(9) -0.0024(9)
C2 0.0532(18) 0.0382(16) 0.0474(17) -0.0086(13) 0.0003(13) 0.0014(13)
C3 0.070(2) 0.0478(18) 0.0450(17) -0.0096(14) 0.0065(15) 0.0023(16)
C4 0.0488(17) 0.065(2) 0.0379(15) -0.0062(14) 0.0014(13) -0.0075(15)
C5 0.059(2) 0.068(2) 0.0370(15) 0.0034(15) -0.0006(14) 0.0059(17)
C6 0.0473(14) 0.0478(14) 0.0283(12) 0.0060(10) 0.0034(10) -0.0090(11)
C7 0.0482(17) 0.078(2) 0.0336(14) -0.0137(15) 0.0171(13) -0.0073(16)
C8 0.0404(14) 0.0286(12) 0.0239(11) -0.0008(9) 0.0044(10) 0.0048(10)
C9 0.0476(16) 0.0463(16) 0.0301(13) -0.0018(12) -0.0014(11) 0.0070(13)
C10 0.070(2) 0.0543(19) 0.0261(13) -0.0011(13) -0.0062(13) 0.0199(16)
C11 0.087(2) 0.0371(15) 0.0269(13) 0.0052(11) 0.0161(14) 0.0147(15)
C12 0.065(2) 0.0399(16) 0.0370(15) 0.0054(12) 0.0198(14) 0.0020(14)
C13 0.0440(15) 0.0370(14) 0.0309(13) 0.0033(11) 0.0088(11) 0.0032(11)
B 0.0281(15) 0.052(2) 0.0413(17) -0.0040(15) 0.0080(12) 0.0008(13)
C15 0.0372(13) 0.0319(13) 0.0214(11) -0.0003(9) 0.0072(9) -0.0053(10)
C16 0.0386(14) 0.0305(13) 0.0397(14) 0.0009(11) 0.0054(11) -0.0019(11)
C17 0.0542(18) 0.0365(15) 0.0428(16) 0.0036(12) 0.0092(13) 0.0099(13)
C18 0.078(2) 0.0285(14) 0.0353(14) -0.0002(11) 0.0155(14) -0.0014(14)
C19 0.064(2) 0.0381(16) 0.0383(15) -0.0076(12) 0.0138(13) -0.0192(14)
C20 0.0454(15) 0.0407(15) 0.0303(13) -0.0036(11) 0.0082(11) -0.0098(12)

loop_
_atom_type_symbol
_atom_type_description
_atom_type_scat_dispersion_real
_atom_type_scat_dispersion_imag
_atom_type_scat_source
C C 0.0181 0.0091 'International Tables Vol C Tables 4.2.6.8 and 6.1.1.4'
H H 0.0000 0.0000 'International Tables Vol C Tables 4.2.6.8 and 6.1.1.4'
B B 0.0090 0.0039 'International Tables Vol C Tables 4.2.6.8 and 6.1.1.4'
P P 0.2955 0.4335 'International Tables Vol C Tables 4.2.6.8 and 6.1.1.4'

loop_
_geom_angle_atom_site_label_1
_geom_angle_atom_site_label_2
_geom_angle_atom_site_label_3
_geom_angle
_geom_angle_site_symmetry_1
_geom_angle_site_symmetry_3
_geom_angle_publ_flag
C1 P1 C8 106.32(12) . . ?
C1 P1 B 115.74(13) . . ?
C1 P1 C15 105.45(12) . . ?
C8 P1 B 110.94(14) . . ?
C15 P1 C8 106.57(11) . . ?
C15 P1 B 111.25(14) . . ?
P1 C1 H1 109.0 . . ?
C2 C1 P1 114.22(19) . . ?
C2 C1 H1 109.0 . . ?
C6 C1 P1 112.77(18) . . ?
C6 C1 H1 109.0 . . ?
C6 C1 C2 102.6(2) . . ?
C1 C2 H2A 110.8 . . ?
C1 C2 H2B 110.8 . . ?
H2A C2 H2B 108.9 . . ?
C3 C2 C1 104.6(3) . . ?
C3 C2 H2A 110.8 . . ?
C3 C2 H2B 110.8 . . ?
C2 C3 H3 114.8 . . ?
C2 C3 C4 109.4(3) . . ?
C2 C3 C7 99.2(3) . . ?
C4 C3 H3 114.8 . . ?
C7 C3 H3 114.8 . . ?
C7 C3 C4 102.2(3) . . ?
C3 C4 H4A 110.8 . . ?
C3 C4 H4B 110.8 . . ?
H4A C4 H4B 108.9 . . ?
C5 C4 C3 104.9(3) . . ?
C5 C4 H4A 110.8 . . ?
C5 C4 H4B 110.8 . . ?
C4 C5 H5A 110.8 . . ?
C4 C5 H5B 110.8 . . ?
C4 C5 C6 104.7(3) . . ?
H5A C5 H5B 108.9 . . ?
C6 C5 H5A 110.8 . . ?
C6 C5 H5B 110.8 . . ?
C1 C6 H6 116.1 . . ?
C1 C6 C7 100.1(2) . . ?
C5 C6 C1 106.6(2) . . ?
C5 C6 H6 116.1 . . ?
C5 C6 C7 99.6(3) . . ?
C7 C6 H6 116.1 . . ?
C3 C7 C6 94.4(2) . . ?
C3 C7 H7A 112.9 . . ?
C3 C7 H7B 112.9 . . ?
C6 C7 H7A 112.9 . . ?
C6 C7 H7B 112.9 . . ?
H7A C7 H7B 110.3 . . ?
C9 C8 P1 118.7(2) . . ?
C13 C8 P1 122.44(19) . . ?
C13 C8 C9 118.8(2) . . ?
C8 C9 H9 119.8 . . ?
C8 C9 C10 120.3(3) . . ?
C10 C9 H9 119.8 . . ?
C9 C10 H10 119.8 . . ?
C11 C10 C9 120.5(3) . . ?
C11 C10 H10 119.8 . . ?
C10 C11 H11 120.2 . . ?
C10 C11 C12 119.7(3) . . ?
C12 C11 H11 120.2 . . ?
C11 C12 H12 120.0 . . ?
C11 C12 C13 120.1(3) . . ?
C13 C12 H12 120.0 . . ?
C8 C13 C12 120.6(3) . . ?
C8 C13 H13 119.7 . . ?
C12 C13 H13 119.7 . . ?
P1 B HA 107.4(17) . . ?
P1 B HB 105.5(18) . . ?
P1 B HC 108.0(19) . . ?
HA B HB 111(3) . . ?
HA B HC 113(3) . . ?
HB B HC 112(3) . . ?
C16 C15 P1 122.25(19) . . ?
C20 C15 P1 119.1(2) . . ?
C20 C15 C16 118.6(3) . . ?
C15 C16 H16 119.8 . . ?
C17 C16 C15 120.3(3) . . ?
C17 C16 H16 119.8 . . ?
C16 C17 H17 119.8 . . ?
C18 C17 C16 120.4(3) . . ?
C18 C17 H17 119.8 . . ?
C17 C18 H18 120.1 . . ?
C19 C18 C17 119.7(3) . . ?
C19 C18 H18 120.1 . . ?
C18 C19 H19 119.9 . . ?
C18 C19 C20 120.1(3) . . ?
C20 C19 H19 119.9 . . ?
C15 C20 H20 119.6 . . ?
C19 C20 C15 120.8(3) . . ?
C19 C20 H20 119.6 . . ?

loop_
_geom_bond_atom_site_label_1
_geom_bond_atom_site_label_2
_geom_bond_distance
_geom_bond_site_symmetry_2
_geom_bond_publ_flag
P1 C1 1.820(3) . ?
P1 C8 1.826(3) . ?
P1 B 1.919(3) . ?
P1 C15 1.822(3) . ?
C1 H1 0.9800 . ?
C1 C2 1.558(4) . ?
C1 C6 1.552(3) . ?
C2 H2A 0.9700 . ?
C2 H2B 0.9700 . ?
C2 C3 1.498(4) . ?
C3 H3 0.9800 . ?
C3 C4 1.533(5) . ?
C3 C7 1.518(5) . ?
C4 H4A 0.9700 . ?
C4 H4B 0.9700 . ?
C4 C5 1.505(5) . ?
C5 H5A 0.9700 . ?
C5 H5B 0.9700 . ?
C5 C6 1.518(4) . ?
C6 H6 0.9800 . ?
C6 C7 1.598(5) . ?
C7 H7A 0.9700 . ?
C7 H7B 0.9700 . ?
C8 C9 1.391(4) . ?
C8 C13 1.385(4) . ?
C9 H9 0.9300 . ?
C9 C10 1.394(4) . ?
C10 H10 0.9300 . ?
C10 C11 1.376(5) . ?
C11 H11 0.9300 . ?
C11 C12 1.381(5) . ?
C12 H12 0.9300 . ?
C12 C13 1.397(4) . ?
C13 H13 0.9300 . ?
B HA 1.09(3) . ?
B HB 1.13(4) . ?
B HC 1.16(4) . ?
C15 C16 1.395(4) . ?
C15 C20 1.389(4) . ?
C16 H16 0.9300 . ?
C16 C17 1.386(4) . ?
C17 H17 0.9300 . ?
C17 C18 1.381(5) . ?
C18 H18 0.9300 . ?
C18 C19 1.380(5) . ?
C19 H19 0.9300 . ?
C19 C20 1.385(4) . ?
C20 H20 0.9300 . ?

loop_
_geom_torsion_atom_site_label_1
_geom_torsion_atom_site_label_2
_geom_torsion_atom_site_label_3
_geom_torsion_atom_site_label_4
_geom_torsion
_geom_torsion_site_symmetry_1
_geom_torsion_site_symmetry_2
_geom_torsion_site_symmetry_3
_geom_torsion_site_symmetry_4
_geom_torsion_publ_flag
P1 C1 C2 C3 131.1(2) . . . . ?
P1 C1 C6 C5 161.2(2) . . . . ?
P1 C1 C6 C7 -95.5(2) . . . . ?
P1 C8 C9 C10 178.9(2) . . . . ?
P1 C8 C13 C12 -178.9(2) . . . . ?
P1 C15 C16 C17 -179.5(2) . . . . ?
P1 C15 C20 C19 179.2(2) . . . . ?
C1 P1 C8 C9 -157.4(2) . . . . ?
C1 P1 C8 C13 21.9(3) . . . . ?
C1 P1 C15 C16 -30.0(2) . . . . ?
C1 P1 C15 C20 150.2(2) . . . . ?
C1 C2 C3 C4 62.3(3) . . . . ?
C1 C2 C3 C7 -44.2(3) . . . . ?
C1 C6 C7 C3 -54.0(3) . . . . ?
C2 C1 C6 C5 -75.4(3) . . . . ?
C2 C1 C6 C7 27.9(3) . . . . ?
C2 C3 C4 C5 -72.6(3) . . . . ?
C2 C3 C7 C6 59.8(3) . . . . ?
C3 C4 C5 C6 4.6(3) . . . . ?
C4 C3 C7 C6 -52.4(3) . . . . ?
C4 C5 C6 C1 66.5(3) . . . . ?
C4 C5 C6 C7 -37.1(3) . . . . ?
C5 C6 C7 C3 54.9(3) . . . . ?
C6 C1 C2 C3 8.7(3) . . . . ?
C7 C3 C4 C5 31.8(3) . . . . ?
C8 P1 C1 C2 61.4(2) . . . . ?
C8 P1 C1 C6 178.08(19) . . . . ?
C8 P1 C15 C16 82.7(2) . . . . ?
C8 P1 C15 C20 -97.1(2) . . . . ?
C8 C9 C10 C11 0.2(5) . . . . ?
C9 C8 C13 C12 0.3(4) . . . . ?
C9 C10 C11 C12 0.1(5) . . . . ?
C10 C11 C12 C13 -0.2(5) . . . . ?
C11 C12 C13 C8 0.0(4) . . . . ?
C13 C8 C9 C10 -0.4(4) . . . . ?
B P1 C1 C2 -62.3(2) . . . . ?
B P1 C1 C6 54.4(3) . . . . ?
B P1 C8 C9 -30.8(3) . . . . ?
B P1 C8 C13 148.5(2) . . . . ?
B P1 C15 C16 -156.3(2) . . . . ?
B P1 C15 C20 24.0(2) . . . . ?
C15 P1 C1 C2 174.3(2) . . . . ?
C15 P1 C1 C6 -69.0(2) . . . . ?
C15 P1 C8 C9 90.5(2) . . . . ?
C15 P1 C8 C13 -90.3(2) . . . . ?
C15 C16 C17 C18 0.3(4) . . . . ?
C16 C15 C20 C19 -0.6(4) . . . . ?
C16 C17 C18 C19 -0.5(4) . . . . ?
C17 C18 C19 C20 0.3(4) . . . . ?
C18 C19 C20 C15 0.3(4) . . . . ?
C20 C15 C16 C17 0.3(4) . . . . ?
